data_7244555
loop_
_publ_author_name
'Finko, Alexander V.'
'Sokolov, Anatolii I.'
'Guk, Dmitry A.'
'Tafeenko, Victor A.'
'Moiseeva, Anna A.'
'Skvortsov, Dmitry A.'
'Stomakhin, Andrei A.'
'Beloglazkin, Andrei A.'
'Borisov, Roman S.'
'Pergushov, Vladimir I.'
'Melnikov, Mikhail Ya.'
'Zyk, Nikolay V.'
'Majouga, Alexander G.'
'Beloglazkina, Elena K.'

_publ_section_title
;
 Copper coordination compounds with
 (5Z,5Z&#x2032;)-2,2&#x2032;-(alkane-\a,\w-diyldiselenyl)-bis-5-(2-pyridylmethylene)-3,5-dihydro-4H-imidazol-4-ones.
 Comparison with sulfur analogue
;
_journal_issue 12
_journal_name_full 'RSC Advances'
_journal_page_first 7133
_journal_page_last 7148
_journal_paper_doi 10.1039/D1RA08995A
_journal_volume 12
_journal_year 2022
_chemical_formula_sum 'C26 H24 Cl4 Cu2 N6 O3 Se2'
_chemical_formula_weight 895.31
_space_group_crystal_system monoclinic
_space_group_IT_number 15
_space_group_name_Hall '-C 2yc'
_space_group_name_H-M_alt 'C 1 2/c 1'
_atom_sites_solution_hydrogens geom
_audit_block_doi 10.5517/ccdc.csd.cc2790k4
_audit_creation_method SHELXL-2016/6
_audit_update_record
;
2021-02-22 deposited with the CCDC.	2022-02-11 downloaded from the CCDC.
;
_cell_angle_alpha 90
_cell_angle_beta 100.228(4)
_cell_angle_gamma 90
_cell_formula_units_Z 4
_cell_length_a 12.6876(9)
_cell_length_b 27.208(2)
_cell_length_c 9.5136(8)
_cell_measurement_temperature 293(2)
_cell_volume 3231.9(4)
_computing_structure_refinement 'SHELXL-2016/6 (Sheldrick, 2016)'
_diffrn_ambient_temperature 293(2)
_diffrn_measured_fraction_theta_full 0.985
_diffrn_measured_fraction_theta_max 0.985
_diffrn_radiation_type CuK\a
_diffrn_radiation_wavelength 1.54186
_diffrn_reflns_av_R_equivalents 0.1509
_diffrn_reflns_av_unetI/netI 0.1134
_diffrn_reflns_Laue_measured_fraction_full 0.985
_diffrn_reflns_Laue_measured_fraction_max 0.985
_diffrn_reflns_limit_h_max 14
_diffrn_reflns_limit_h_min -15
_diffrn_reflns_limit_k_max 15
_diffrn_reflns_limit_k_min -32
_diffrn_reflns_limit_l_max 11
_diffrn_reflns_limit_l_min -10
_diffrn_reflns_number 11381
_diffrn_reflns_point_group_measured_fraction_full 0.985
_diffrn_reflns_point_group_measured_fraction_max 0.985
_diffrn_reflns_theta_full 66.990
_diffrn_reflns_theta_max 66.990
_diffrn_reflns_theta_min 5.620
_exptl_absorpt_coefficient_mu 7.575
_exptl_crystal_colour red
_exptl_crystal_density_diffrn 1.840
_exptl_crystal_description block
_exptl_crystal_F_000 1760
_exptl_crystal_size_max .18
_exptl_crystal_size_mid .15
_exptl_crystal_size_min .13
_refine_diff_density_max 0.638
_refine_diff_density_min -0.968
_refine_diff_density_rms 0.139
_refine_ls_extinction_coef 0.00049(13)
_refine_ls_extinction_expression Fc^*^=kFc[1+0.001xFc^2^\l^3^/sin(2\q)]^-1/4^
_refine_ls_extinction_method 'SHELXL-2016/6 (Sheldrick 2016)'
_refine_ls_goodness_of_fit_ref 0.818
_refine_ls_hydrogen_treatment constr
_refine_ls_matrix_type full
_refine_ls_number_parameters 192
_refine_ls_number_reflns 2846
_refine_ls_number_restraints 1
_refine_ls_restrained_S_all 0.819
_refine_ls_R_factor_all 0.1688
_refine_ls_R_factor_gt 0.0855
_refine_ls_shift/su_max 3.494
_refine_ls_shift/su_mean 0.077
_refine_ls_structure_factor_coef Fsqd
_refine_ls_weighting_details 'w=1/[\s^2^(Fo^2^)+(0.1609P)^2^] where P=(Fo^2^+2Fc^2^)/3'
_refine_ls_weighting_scheme calc
_refine_ls_wR_factor_gt 0.2145
_refine_ls_wR_factor_ref 0.2654
_reflns_Friedel_coverage 0.000
_reflns_number_gt 1040
_reflns_number_total 2846
_reflns_threshold_expression 'I > 2\s(I)'
_cod_data_source_file d1ra08995a2.cif
_cod_data_source_block shelx
_cod_original_sg_symbol_H-M 'C 2/c'
_cod_database_code 7244555
_shelx_shelxl_version_number 2016/6
_shelx_space_group_comment
;
The symmetry employed for this shelxl refinement is uniquely defined
by the following loop, which should always be used as a source of
symmetry information in preference to the above space-group names.
They are only intended as comments.
;

loop_
_space_group_symop_operation_xyz
'x, y, z'
'-x, y, -z+1/2'
'x+1/2, y+1/2, z'
'-x+1/2, y+1/2, -z+1/2'
'-x, -y, -z'
'x, -y, z-1/2'
'-x+1/2, -y+1/2, -z'
'x+1/2, -y+1/2, z-1/2'

loop_
_atom_site_label
_atom_site_type_symbol
_atom_site_fract_x
_atom_site_fract_y
_atom_site_fract_z
_atom_site_U_iso_or_equiv
_atom_site_adp_type
_atom_site_occupancy
_atom_site_site_symmetry_order
_atom_site_calc_flag
_atom_site_refinement_flags_posn
_atom_site_refinement_flags_adp
_atom_site_refinement_flags_occupancy
_atom_site_disorder_assembly
_atom_site_disorder_group
Se1 Se 0.16262(13) 0.02313(5) 0.66857(13) 0.1101(7) Uani 1 1 d . . . . .
Cu1 Cu 0.14909(16) 0.12816(7) 0.93793(15) 0.1029(8) Uani 1 1 d . . . . .
Cl1 Cl 0.0496(3) 0.10395(15) 1.0921(3) 0.1336(15) Uani 1 1 d . . . . .
Cl2 Cl 0.2893(3) 0.08162(15) 1.0143(4) 0.1311(14) Uani 1 1 d . . . . .
O1 O 0.2752(9) 0.1825(4) 0.4598(9) 0.131(3) Uani 1 1 d . . . . .
N1 N 0.2331(9) 0.1067(4) 0.5415(9) 0.100(3) Uani 1 1 d . . . . .
N2 N 0.1657(8) 0.1263(4) 0.7337(9) 0.092(3) Uani 1 1 d . . . . .
N3 N 0.1075(8) 0.2008(4) 0.9269(10) 0.102(3) Uani 1 1 d . . . . .
C2 C 0.2388(11) 0.1564(5) 0.5460(12) 0.104(4) Uani 1 1 d . . . . .
C3 C 0.1963(10) 0.1704(5) 0.6756(11) 0.094(3) Uani 1 1 d . . . . .
C4 C 0.1874(10) 0.0890(5) 0.6544(11) 0.099(4) Uani 1 1 d . . . . .
C5 C 0.1878(11) 0.2163(5) 0.7162(11) 0.096(3) Uani 1 1 d . . . . .
H5 H 0.213348 0.240310 0.661180 0.116 Uiso 1 1 calc R U . . .
C6 C 0.1436(10) 0.2333(5) 0.8357(12) 0.097(4) Uani 1 1 d . . . . .
C7 C 0.1312(11) 0.2842(5) 0.8523(13) 0.111(4) Uani 1 1 d . . . . .
H7 H 0.158405 0.305657 0.791474 0.133 Uiso 1 1 calc R U . . .
C8 C 0.0799(13) 0.3032(6) 0.9566(16) 0.123(4) Uani 1 1 d . . . . .
H8 H 0.069727 0.336769 0.966875 0.147 Uiso 1 1 calc R U . . .
C9 C 0.0445(13) 0.2688(7) 1.0446(16) 0.133(5) Uani 1 1 d . . . . .
H9 H 0.010032 0.279690 1.117279 0.160 Uiso 1 1 calc R U . . .
C10 C 0.0580(13) 0.2202(6) 1.0296(14) 0.127(5) Uani 1 1 d . . . . .
H10 H 0.032229 0.198889 1.092130 0.152 Uiso 1 1 calc R U . . .
C11 C 0.2690(10) 0.0764(5) 0.4294(14) 0.105(4) Uiso 1 1 d . . . . .
H11A H 0.228361 0.046002 0.417835 0.126 Uiso 1 1 calc R U . . .
H11B H 0.254994 0.093898 0.339198 0.126 Uiso 1 1 calc R U . . .
C12 C 0.3847(15) 0.0648(7) 0.4658(19) 0.167(7) Uiso 1 1 d D . . . .
H12 H 0.410258 0.055870 0.383646 0.201 Uiso 1 1 calc R U . . .
C13 C 0.4682(14) 0.0629(6) 0.5841(17) 0.126(5) Uiso 1 1 d D . . . .
H13A H 0.455(11) 0.071(5) 0.675(16) 0.151 Uiso 1 1 calc . U . . .
H13B H 0.537(12) 0.054(5) 0.572(14) 0.151 Uiso 1 1 calc . U . . .
C14 C 0.0519(12) 0.0247(6) 0.7850(11) 0.133(6) Uani 1 1 d . . . . .
H14A H 0.061759 -0.003505 0.848172 0.159 Uiso 1 1 calc R U . . .
H14B H 0.062756 0.053888 0.844458 0.159 Uiso 1 1 calc R U . . .
O2 O 0.500000 0.1256(9) 0.750000 0.130(9) Uani 0.5 2 d S T P . .
O3 O 0.500000 -0.0054(17) 0.750000 0.193(15) Uani 0.5 2 d S T P . .

loop_
_atom_site_aniso_label
_atom_site_aniso_U_11
_atom_site_aniso_U_22
_atom_site_aniso_U_33
_atom_site_aniso_U_23
_atom_site_aniso_U_13
_atom_site_aniso_U_12
Se1 0.1681(16) 0.0923(11) 0.0779(8) 0.0067(6) 0.0439(8) -0.0121(8)
Cu1 0.1445(17) 0.1097(15) 0.0601(9) 0.0020(8) 0.0336(9) -0.0098(11)
Cl1 0.200(4) 0.141(3) 0.0740(18) -0.0061(18) 0.064(2) -0.031(3)
Cl2 0.167(4) 0.123(3) 0.101(2) 0.0249(19) 0.017(2) 0.000(2)
O1 0.205(10) 0.113(7) 0.093(5) 0.013(5) 0.079(6) -0.017(6)
N1 0.155(9) 0.091(8) 0.069(5) -0.002(5) 0.059(6) 0.001(6)
N2 0.119(8) 0.084(7) 0.076(5) 0.005(5) 0.028(5) -0.005(5)
N3 0.122(8) 0.111(8) 0.080(6) -0.014(5) 0.040(6) 0.002(6)
C2 0.159(12) 0.086(9) 0.077(7) 0.005(6) 0.048(7) 0.000(8)
C3 0.129(10) 0.090(10) 0.073(6) -0.006(6) 0.041(6) -0.005(7)
C4 0.098(9) 0.127(11) 0.073(7) -0.008(7) 0.024(6) 0.014(7)
C5 0.144(11) 0.084(9) 0.069(6) 0.004(6) 0.038(6) -0.007(7)
C6 0.114(10) 0.091(10) 0.084(7) -0.013(7) 0.010(7) 0.002(7)
C7 0.141(12) 0.102(11) 0.094(8) -0.018(7) 0.032(8) -0.011(8)
C8 0.149(13) 0.108(11) 0.106(10) -0.007(9) 0.011(9) 0.010(10)
C9 0.154(14) 0.146(16) 0.106(10) -0.037(11) 0.043(9) 0.010(11)
C10 0.168(14) 0.126(13) 0.098(9) -0.017(8) 0.055(9) -0.004(10)
C14 0.196(17) 0.161(14) 0.051(7) 0.006(6) 0.046(8) -0.060(10)
O2 0.18(3) 0.093(18) 0.104(17) 0.000 -0.009(16) 0.000
O3 0.27(4) 0.21(4) 0.11(2) 0.000 0.06(2) 0.000

loop_
_atom_type_symbol
_atom_type_description
_atom_type_scat_dispersion_real
_atom_type_scat_dispersion_imag
_atom_type_scat_source
C C 0.0181 0.0091 'International Tables Vol C Tables 4.2.6.8 and 6.1.1.4'
H H 0.0000 0.0000 'International Tables Vol C Tables 4.2.6.8 and 6.1.1.4'
Cl Cl 0.3639 0.7018 'International Tables Vol C Tables 4.2.6.8 and 6.1.1.4'
Cu Cu -1.9646 0.5888 'International Tables Vol C Tables 4.2.6.8 and 6.1.1.4'
N N 0.0311 0.0180 'International Tables Vol C Tables 4.2.6.8 and 6.1.1.4'
O O 0.0492 0.0322 'International Tables Vol C Tables 4.2.6.8 and 6.1.1.4'
Se Se -0.7943 1.1372 'International Tables Vol C Tables 4.2.6.8 and 6.1.1.4'

loop_
_geom_angle_atom_site_label_1
_geom_angle_atom_site_label_2
_geom_angle_atom_site_label_3
_geom_angle
_geom_angle_site_symmetry_1
_geom_angle_site_symmetry_3
_geom_angle_publ_flag
C4 Se1 C14 99.9(6) . . ?
N2 Cu1 N3 92.7(4) . . ?
N2 Cu1 Cl1 144.7(3) . . ?
N3 Cu1 Cl1 98.6(3) . . ?
N2 Cu1 Cl2 95.0(3) . . ?
N3 Cu1 Cl2 139.5(3) . . ?
Cl1 Cu1 Cl2 97.68(16) . . ?
C2 N1 C4 110.4(10) . . ?
C2 N1 C11 123.9(9) . . ?
C4 N1 C11 125.7(11) . . ?
C4 N2 C3 109.4(10) . . ?
C4 N2 Cu1 130.2(8) . . ?
C3 N2 Cu1 116.5(7) . . ?
C10 N3 C6 116.9(12) . . ?
C10 N3 Cu1 119.1(10) . . ?
C6 N3 Cu1 122.9(8) . . ?
O1 C2 N1 125.3(11) . . ?
O1 C2 C3 129.7(13) . . ?
N1 C2 C3 105.0(10) . . ?
C5 C3 N2 130.7(10) . . ?
C5 C3 C2 123.3(12) . . ?
N2 C3 C2 105.9(11) . . ?
N2 C4 N1 109.3(11) . . ?
N2 C4 Se1 130.9(9) . . ?
N1 C4 Se1 119.8(9) . . ?
C3 C5 C6 127.1(11) . . ?
C3 C5 H5 116.4 . . ?
C6 C5 H5 116.4 . . ?
N3 C6 C7 120.5(11) . . ?
N3 C6 C5 121.0(11) . . ?
C7 C6 C5 118.4(12) . . ?
C8 C7 C6 121.7(13) . . ?
C8 C7 H7 119.1 . . ?
C6 C7 H7 119.1 . . ?
C7 C8 C9 115.3(14) . . ?
C7 C8 H8 122.4 . . ?
C9 C8 H8 122.4 . . ?
C10 C9 C8 122.7(14) . . ?
C10 C9 H9 118.6 . . ?
C8 C9 H9 118.6 . . ?
C9 C10 N3 122.8(14) . . ?
C9 C10 H10 118.6 . . ?
N3 C10 H10 118.6 . . ?
C12 C11 N1 111.6(12) . . ?
C12 C11 H11A 109.3 . . ?
N1 C11 H11A 109.3 . . ?
C12 C11 H11B 109.3 . . ?
N1 C11 H11B 109.3 . . ?
H11A C11 H11B 108.0 . . ?
C13 C12 C11 140.5(19) . . ?
C13 C12 H12 109.8 . . ?
C11 C12 H12 109.8 . . ?
C12 C13 H13A 90(7) . . ?
C12 C13 H13B 125(10) . . ?
H13A C13 H13B 109(10) . . ?
C14 C14 Se1 117.1(10) 2_556 . ?
C14 C14 H14A 108.0 2_556 . ?
Se1 C14 H14A 108.0 . . ?
C14 C14 H14B 108.0 2_556 . ?
Se1 C14 H14B 108.0 . . ?
H14A C14 H14B 107.3 . . ?

loop_
_geom_bond_atom_site_label_1
_geom_bond_atom_site_label_2
_geom_bond_distance
_geom_bond_site_symmetry_2
_geom_bond_publ_flag
Se1 C4 1.828(14) . ?
Se1 C14 1.938(14) . ?
Cu1 N2 1.992(9) . ?
Cu1 N3 2.044(11) . ?
Cu1 Cl1 2.199(3) . ?
Cu1 Cl2 2.200(4) . ?
O1 C2 1.235(13) . ?
N1 C2 1.353(15) . ?
N1 C4 1.395(14) . ?
N1 C11 1.483(15) . ?
N2 C4 1.322(14) . ?
N2 C3 1.405(15) . ?
N3 C10 1.358(16) . ?
N3 C6 1.374(16) . ?
C2 C3 1.480(15) . ?
C3 C5 1.318(15) . ?
C5 C6 1.431(17) . ?
C5 H5 0.9300 . ?
C6 C7 1.405(17) . ?
C7 C8 1.380(18) . ?
C7 H7 0.9300 . ?
C8 C9 1.38(2) . ?
C8 H8 0.9300 . ?
C9 C10 1.34(2) . ?
C9 H9 0.9300 . ?
C10 H10 0.9300 . ?
C11 C12 1.48(2) . ?
C11 H11A 0.9700 . ?
C11 H11B 0.9700 . ?
C12 C13 1.404(9) . ?
C12 H12 0.9300 . ?
C13 H13A 1.16(15) . ?
C13 H13B 0.50(15) . ?
C14 C14 1.37(3) 2_556 ?
C14 H14A 0.9700 . ?
C14 H14B 0.9700 . ?

loop_
_geom_hbond_atom_site_label_D
_geom_hbond_atom_site_label_H
_geom_hbond_atom_site_label_A
_geom_hbond_distance_DH
_geom_hbond_distance_HA
_geom_hbond_distance_DA
_geom_hbond_angle_DHA
_geom_hbond_site_symmetry_A
C5 H5 O1 0.93 2.41 3.298(15) 159.4 7_556
C10 H10 Cl1 0.93 2.59 3.223(17) 125.5 .
C11 H11A Se1 0.97 3.03 3.757(13) 133.3 6
C12 H12 O3 0.93 2.31 3.17(3) 154.0 5_656
C14 H14A Se1 0.97 3.14 3.895(11) 136.3 6_556
C14 H14B Cl1 0.97 2.75 3.635(13) 151.7 .
C14 H14B N2 0.97 2.68 3.195(16) 113.6 .

loop_
_geom_torsion_atom_site_label_1
_geom_torsion_atom_site_label_2
_geom_torsion_atom_site_label_3
_geom_torsion_atom_site_label_4
_geom_torsion
_geom_torsion_site_symmetry_1
_geom_torsion_site_symmetry_2
_geom_torsion_site_symmetry_3
_geom_torsion_site_symmetry_4
_geom_torsion_publ_flag
C4 N1 C2 O1 -179.8(13) . . . . ?
C11 N1 C2 O1 -1(2) . . . . ?
C4 N1 C2 C3 2.0(14) . . . . ?
C11 N1 C2 C3 -179.1(11) . . . . ?
C4 N2 C3 C5 178.3(14) . . . . ?
Cu1 N2 C3 C5 -21.8(18) . . . . ?
C4 N2 C3 C2 1.1(13) . . . . ?
Cu1 N2 C3 C2 161.0(8) . . . . ?
O1 C2 C3 C5 3(2) . . . . ?
N1 C2 C3 C5 -179.3(13) . . . . ?
O1 C2 C3 N2 -180.0(14) . . . . ?
N1 C2 C3 N2 -1.9(13) . . . . ?
C3 N2 C4 N1 0.1(14) . . . . ?
Cu1 N2 C4 N1 -156.2(8) . . . . ?
C3 N2 C4 Se1 -177.4(9) . . . . ?
Cu1 N2 C4 Se1 26.3(17) . . . . ?
C2 N1 C4 N2 -1.4(14) . . . . ?
C11 N1 C4 N2 179.7(10) . . . . ?
C2 N1 C4 Se1 176.4(9) . . . . ?
C11 N1 C4 Se1 -2.5(16) . . . . ?
C14 Se1 C4 N2 19.8(12) . . . . ?
C14 Se1 C4 N1 -157.5(9) . . . . ?
N2 C3 C5 C6 0(2) . . . . ?
C2 C3 C5 C6 177.0(12) . . . . ?
C10 N3 C6 C7 1.5(17) . . . . ?
Cu1 N3 C6 C7 -166.8(9) . . . . ?
C10 N3 C6 C5 -174.2(12) . . . . ?
Cu1 N3 C6 C5 17.5(15) . . . . ?
C3 C5 C6 N3 3(2) . . . . ?
C3 C5 C6 C7 -173.3(13) . . . . ?
N3 C6 C7 C8 -2.2(19) . . . . ?
C5 C6 C7 C8 173.7(12) . . . . ?
C6 C7 C8 C9 2(2) . . . . ?
C7 C8 C9 C10 -1(2) . . . . ?
C8 C9 C10 N3 0(2) . . . . ?
C6 N3 C10 C9 -1(2) . . . . ?
Cu1 N3 C10 C9 168.2(12) . . . . ?
C2 N1 C11 C12 86.6(16) . . . . ?
C4 N1 C11 C12 -94.6(15) . . . . ?
N1 C11 C12 C13 20(3) . . . . ?
